data_1577266
loop_
_publ_author_name
'Uroz, Andrea'
'Blanco, Laura'
'D\'iaz-Tendero, Sergio'
'Feberero, Claudia'
'Collado, Alba'
'Cabrera, Silvia'
'Aleman, Jose'

_publ_section_title
;
 Substrate&#x2011;Driven Iridium Photocatalysts Enable Diastereoselective
 Dearomative Polyoxygenation of Hydroxyquinolines
;
_journal_name_full 'Chemical Science'
_journal_paper_doi 10.1039/D6SC01835A
_journal_year 2026
_chemical_formula_sum 'C20 H25 Cl Ir N O4'
_chemical_formula_weight 571.06
_chemical_name_common AU-120_am_250K
_space_group_crystal_system triclinic
_space_group_IT_number 2
_space_group_name_Hall '-P 1'
_space_group_name_H-M_alt 'P -1'
_atom_sites_solution_hydrogens geom
_audit_update_record
;
2025-02-14 deposited with the CCDC.	2026-05-15 downloaded from the CCDC.
;
_cell_angle_alpha 92.2200(10)
_cell_angle_beta 97.4400(10)
_cell_angle_gamma 110.3440(10)
_cell_formula_units_Z 2
_cell_length_a 8.2615(3)
_cell_length_b 8.3062(2)
_cell_length_c 15.5606(5)
_cell_measurement_reflns_used 177
_cell_measurement_temperature 250.(2)
_cell_measurement_theta_max 26.3228
_cell_measurement_theta_min 2.7439
_cell_volume 988.72(5)
_computing_cell_refinement 'SAINT V8.40B (Bruker AXS LLC, 2019)'
_computing_data_collection 'Bruker Instrument Service v2010.9.0.0'
_computing_data_reduction 'SAINT V8.40B (Bruker AXS LLC, 2019)'
_computing_molecular_graphics 'shelXle (C.B. Huebschle, rev 1328)'
_computing_structure_refinement 'SHELXL-2019/1 (Sheldrick, 2019)'
_computing_structure_solution 'XT, VERSION 2018/2'
_diffrn_ambient_temperature 250.(2)
_diffrn_detector_area_resol_mean 8.3333
_diffrn_measured_fraction_theta_full 0.998
_diffrn_measured_fraction_theta_max 0.998
_diffrn_measurement_device_type 'Bruker Kappa Apex II'
_diffrn_radiation_type 'Mo K\a'
_diffrn_radiation_wavelength 0.71073
_diffrn_reflns_av_R_equivalents 0.0625
_diffrn_reflns_av_unetI/netI 0.0300
_diffrn_reflns_limit_h_max 9
_diffrn_reflns_limit_h_min -9
_diffrn_reflns_limit_k_max 10
_diffrn_reflns_limit_k_min -10
_diffrn_reflns_limit_l_max 18
_diffrn_reflns_limit_l_min -18
_diffrn_reflns_number 42159
_diffrn_reflns_theta_full 25.41
_diffrn_reflns_theta_max 25.41
_diffrn_reflns_theta_min 2.63
_diffrn_source 'sealed tube'
_exptl_absorpt_coefficient_mu 6.913
_exptl_absorpt_correction_T_max 0.83
_exptl_absorpt_correction_T_min 0.67
_exptl_absorpt_correction_type multi-scan
_exptl_absorpt_process_details
;
Krause, L., Herbst-Irmer, R., Sheldrick, G. M., Stalke, D. (2015).
"Comparison of silver and molybdenum microfocus X-ray sources for
single-crystal structure determination"
J. Appl. Cryst. 48, 3-10.
doi:10.1107/S1600576714022985
;
_exptl_crystal_colour 'clear intense yellow'
_exptl_crystal_density_diffrn 1.918
_exptl_crystal_density_method 'not measured'
_exptl_crystal_description plate
_exptl_crystal_F_000 556
_exptl_crystal_size_max 0.100
_exptl_crystal_size_mid 0.054
_exptl_crystal_size_min 0.028
_refine_diff_density_max 1.007
_refine_diff_density_min -1.358
_refine_ls_extinction_method none
_refine_ls_goodness_of_fit_ref 1.054
_refine_ls_hydrogen_treatment constr
_refine_ls_matrix_type full
_refine_ls_number_parameters 252
_refine_ls_number_reflns 3626
_refine_ls_number_restraints 0
_refine_ls_restrained_S_all 1.054
_refine_ls_R_factor_all 0.0316
_refine_ls_R_factor_gt 0.0235
_refine_ls_shift/su_max 0.001
_refine_ls_shift/su_mean 0.000
_refine_ls_structure_factor_coef Fsqd
_refine_ls_weighting_details 'w=1/[\s^2^(Fo^2^)+(0.0565P)^2^+7.7485P] where P=(Fo^2^+2Fc^2^)/3'
_refine_ls_weighting_scheme calc
_refine_ls_wR_factor_gt 0.0672
_refine_ls_wR_factor_ref 0.1028
_reflns_number_gt 3276
_reflns_number_total 3626
_reflns_threshold_expression 'I > 2\s(I)'
_cod_data_source_file d6sc01835a2.cif
_cod_data_source_block 03661_amarillo
_cod_depositor_comments
;
The following automatic conversions were performed:

data item '_exptl_absorpt_correction_type' value 'Multi-Scan' was
changed to 'multi-scan' in accordance with the
/home/data/users/saulius/crontab/automatic-downloads/rss-feeds/RSC/lib/dictionaries/cif_core.dic
dictionary named 'cif_core.dic' version 2.4.2 last updated on
2011-04-26.

Automatic conversion script
Id: cif_fix_values 8170 2020-07-09 18:12:32Z antanas 
;
_cod_database_code 1577266

loop_
_space_group_symop_operation_xyz
'x, y, z'
'-x, -y, -z'

loop_
_atom_site_type_symbol
_atom_site_label
_atom_site_fract_x
_atom_site_fract_y
_atom_site_fract_z
_atom_site_U_iso_or_equiv
_atom_site_adp_type
_atom_site_calc_flag
_atom_site_refinement_flags_adp
_atom_site_refinement_flags_occupancy
_atom_site_refinement_flags_posn
_atom_site_occupancy
_atom_site_disorder_assembly
_atom_site_disorder_group
C C1 0.1295(11) 0.6706(12) 0.1895(6) 0.040(2) Uani d . . . 1 . .
C C2 0.1399(10) 0.5028(11) 0.1684(6) 0.0363(19) Uani d . . . 1 . .
C C3 0.2052(11) 0.5075(11) 0.0858(5) 0.0348(18) Uani d . . . 1 . .
C C4 0.2374(11) 0.6763(11) 0.0578(6) 0.038(2) Uani d . . . 1 . .
C C5 0.1943(11) 0.7776(11) 0.1220(6) 0.041(2) Uani d . . . 1 . .
C C6 0.0681(15) 0.7243(17) 0.2686(8) 0.071(4) Uani d . . . 1 . .
H H6A -0.047875 0.728120 0.252447 0.106000 Uiso calc U . R 1 . .
H H6B 0.147891 0.837605 0.292962 0.106000 Uiso calc U . R 1 . .
H H6C 0.064441 0.641881 0.311431 0.106000 Uiso calc U . R 1 . .
C C7 0.0832(14) 0.3465(14) 0.2192(8) 0.060(3) Uani d . . . 1 . .
H H7A -0.034959 0.272847 0.194931 0.090000 Uiso calc U . R 1 . .
H H7B 0.086631 0.383210 0.279613 0.090000 Uiso calc U . R 1 . .
H H7C 0.161365 0.283085 0.215849 0.090000 Uiso calc U . R 1 . .
C C8 0.2213(15) 0.3599(13) 0.0337(7) 0.056(3) Uani d . . . 1 . .
H H8A 0.118373 0.309553 -0.010000 0.085000 Uiso calc U . R 1 . .
H H8B 0.231699 0.273377 0.071950 0.085000 Uiso calc U . R 1 . .
H H8C 0.324233 0.401047 0.005365 0.085000 Uiso calc U . R 1 . .
C C9 0.3041(15) 0.7359(16) -0.0248(6) 0.063(3) Uani d . . . 1 . .
H H9A 0.215733 0.676456 -0.074131 0.095000 Uiso calc U . R 1 . .
H H9B 0.409138 0.710649 -0.028749 0.095000 Uiso calc U . R 1 . .
H H9C 0.330475 0.859154 -0.024950 0.095000 Uiso calc U . R 1 . .
C C10 0.2000(16) 0.9596(13) 0.1165(10) 0.077(4) Uani d . . . 1 . .
H H10A 0.085449 0.958428 0.092002 0.116000 Uiso calc U . R 1 . .
H H10B 0.284476 1.017908 0.079645 0.116000 Uiso calc U . R 1 . .
H H10C 0.233684 1.019883 0.174307 0.116000 Uiso calc U . R 1 . .
C C11 0.5424(11) 0.4128(11) 0.2345(6) 0.0351(18) Uani d . . . 1 . .
H H11 0.488270 0.358530 0.178816 0.042000 Uiso calc U . R 1 . .
C C12 0.6202(12) 0.3297(11) 0.2911(6) 0.040(2) Uani d . . . 1 . .
H H12 0.619119 0.219192 0.274549 0.048000 Uiso calc U . R 1 . .
C C13 0.7008(11) 0.4106(11) 0.3730(6) 0.0380(19) Uani d . . . 1 . .
H H13 0.752973 0.354063 0.412761 0.046000 Uiso calc U . R 1 . .
C C14 0.7044(10) 0.5743(10) 0.3963(5) 0.0319(17) Uani d . . . 1 . .
C C15 0.7910(12) 0.6698(11) 0.4844(6) 0.040(2) Uani d . . . 1 . .
C C16 0.7100(12) 0.7964(12) 0.5091(5) 0.042(2) Uani d . . . 1 . .
H H16 0.763436 0.866022 0.565460 0.050000 Uiso calc U . R 1 . .
C C17 0.6317(11) 0.8790(10) 0.4447(5) 0.0355(19) Uani d . . . 1 . .
H H17 0.639787 0.997991 0.461692 0.043000 Uiso calc U . R 1 . .
C C18 0.6260(10) 0.8342(10) 0.3498(5) 0.0298(17) Uani d . . . 1 . .
C C19 0.6251(10) 0.6522(10) 0.3348(5) 0.0274(16) Uani d . . . 1 . .
C C23 0.9824(12) 0.7646(13) 0.4863(6) 0.047(2) Uani d . . . 1 . .
H H23A 0.999271 0.848068 0.443262 0.070000 Uiso calc U . R 1 . .
H H23B 1.038272 0.683381 0.473203 0.070000 Uiso calc U . R 1 . .
H H23C 1.033534 0.823917 0.543635 0.070000 Uiso calc U . R 1 . .
Cl Cl1 0.6670(3) 0.8605(3) 0.13358(14) 0.0430(5) Uani d . . . 1 . .
Ir Ir1 0.39576(4) 0.69699(3) 0.18351(2) 0.02548(12) Uani d . . . 1 . .
N N1 0.5415(8) 0.5700(8) 0.2568(4) 0.0262(13) Uani d . . . 1 . .
O O1 0.4876(7) 0.8530(7) 0.2997(4) 0.0334(12) Uani d . . . 1 . .
O O2 0.7908(7) 0.9536(7) 0.3326(4) 0.0369(13) Uani d . . . 1 . .
H H2O 0.800914 0.936542 0.281033 0.044000 Uiso calc U . R 1 . .
O O3 0.5206(9) 0.7433(9) 0.4892(4) 0.0467(16) Uani d . . . 1 . .
O O4 0.7808(10) 0.5501(9) 0.5492(4) 0.0547(18) Uani d . . . 1 . .
H H4O 0.684046 0.471138 0.539593 0.066000 Uiso calc U . R 1 . .

loop_
_atom_site_aniso_label
_atom_site_aniso_U_11
_atom_site_aniso_U_22
_atom_site_aniso_U_33
_atom_site_aniso_U_12
_atom_site_aniso_U_13
_atom_site_aniso_U_23
C1 0.023(4) 0.051(5) 0.044(5) 0.014(4) -0.004(4) -0.007(4)
C2 0.025(4) 0.033(4) 0.040(5) 0.001(3) -0.008(3) 0.007(4)
C3 0.035(4) 0.034(4) 0.034(4) 0.015(4) -0.009(3) -0.002(3)
C4 0.033(4) 0.041(5) 0.038(5) 0.014(4) -0.009(4) 0.007(4)
C5 0.033(4) 0.033(5) 0.055(6) 0.015(4) -0.014(4) 0.001(4)
C6 0.048(6) 0.088(9) 0.075(8) 0.027(6) 0.010(6) -0.024(7)
C7 0.047(6) 0.054(6) 0.063(7) 0.000(5) -0.003(5) 0.026(5)
C8 0.066(7) 0.048(6) 0.054(6) 0.029(5) -0.017(5) -0.015(5)
C9 0.061(7) 0.085(8) 0.035(5) 0.017(6) -0.005(5) 0.024(5)
C10 0.063(7) 0.034(6) 0.133(12) 0.029(5) -0.020(7) 0.001(6)
C11 0.041(5) 0.034(4) 0.034(4) 0.017(4) 0.003(4) 0.003(3)
C12 0.045(5) 0.032(4) 0.046(5) 0.019(4) 0.001(4) 0.004(4)
C13 0.035(4) 0.039(5) 0.041(5) 0.017(4) -0.001(4) 0.013(4)
C14 0.030(4) 0.035(4) 0.028(4) 0.008(3) 0.001(3) 0.009(3)
C15 0.046(5) 0.037(5) 0.030(4) 0.008(4) -0.004(4) 0.006(4)
C16 0.040(5) 0.050(5) 0.025(4) 0.007(4) 0.001(4) -0.004(4)
C17 0.043(5) 0.026(4) 0.033(4) 0.004(4) 0.011(4) -0.002(3)
C18 0.030(4) 0.026(4) 0.028(4) 0.006(3) 0.000(3) -0.002(3)
C19 0.026(4) 0.029(4) 0.022(4) 0.004(3) 0.002(3) 0.003(3)
C23 0.041(5) 0.048(5) 0.041(5) 0.008(4) -0.009(4) 0.002(4)
Cl1 0.0367(11) 0.0535(13) 0.0331(11) 0.0075(10) 0.0071(9) 0.0106(9)
Ir1 0.02632(18) 0.02337(18) 0.02707(18) 0.01068(12) -0.00013(11) 0.00261(11)
N1 0.029(3) 0.024(3) 0.025(3) 0.010(3) 0.001(3) 0.003(3)
O1 0.032(3) 0.032(3) 0.037(3) 0.015(2) 0.001(2) -0.004(2)
O2 0.036(3) 0.036(3) 0.035(3) 0.008(3) 0.006(3) 0.001(3)
O3 0.048(4) 0.050(4) 0.037(3) 0.008(3) 0.014(3) 0.001(3)
O4 0.060(4) 0.056(4) 0.034(3) 0.006(3) -0.008(3) 0.017(3)

loop_
_atom_type_symbol
_atom_type_description
_atom_type_scat_dispersion_real
_atom_type_scat_dispersion_imag
_atom_type_scat_source
C C 0.0033 0.0016 'International Tables Vol C Tables 4.2.6.8 and 6.1.1.4'
H H 0.0000 0.0000 'International Tables Vol C Tables 4.2.6.8 and 6.1.1.4'
Cl Cl 0.1484 0.1585 'International Tables Vol C Tables 4.2.6.8 and 6.1.1.4'
Ir Ir -1.4442 7.9887 'International Tables Vol C Tables 4.2.6.8 and 6.1.1.4'
N N 0.0061 0.0033 'International Tables Vol C Tables 4.2.6.8 and 6.1.1.4'
O O 0.0106 0.0060 'International Tables Vol C Tables 4.2.6.8 and 6.1.1.4'

loop_
_geom_angle_atom_site_label_1
_geom_angle_atom_site_label_2
_geom_angle_atom_site_label_3
_geom_angle_site_symmetry_1
_geom_angle_site_symmetry_3
_geom_angle
_geom_angle_publ_flag
C5 C1 C2 . . 107.4(8) ?
C5 C1 C6 . . 126.2(9) ?
C2 C1 C6 . . 126.4(10) ?
C5 C1 Ir1 . . 69.8(5) ?
C2 C1 Ir1 . . 70.0(5) ?
C6 C1 Ir1 . . 124.0(7) ?
C3 C2 C1 . . 107.7(7) ?
C3 C2 C7 . . 125.3(9) ?
C1 C2 C7 . . 126.9(9) ?
C3 C2 Ir1 . . 71.6(5) ?
C1 C2 Ir1 . . 70.4(5) ?
C7 C2 Ir1 . . 126.4(6) ?
C4 C3 C2 . . 107.8(8) ?
C4 C3 C8 . . 124.9(9) ?
C2 C3 C8 . . 127.1(8) ?
C4 C3 Ir1 . . 70.6(5) ?
C2 C3 Ir1 . . 69.1(4) ?
C8 C3 Ir1 . . 130.0(6) ?
C3 C4 C5 . . 108.5(8) ?
C3 C4 C9 . . 125.3(9) ?
C5 C4 C9 . . 126.2(9) ?
C3 C4 Ir1 . . 71.0(5) ?
C5 C4 Ir1 . . 69.0(5) ?
C9 C4 Ir1 . . 126.1(6) ?
C4 C5 C1 . . 108.5(7) ?
C4 C5 C10 . . 126.3(10) ?
C1 C5 C10 . . 125.0(10) ?
C4 C5 Ir1 . . 72.0(5) ?
C1 C5 Ir1 . . 71.0(5) ?
C10 C5 Ir1 . . 127.0(7) ?
N1 C11 C12 . . 121.4(8) ?
C11 C12 C13 . . 119.1(8) ?
C14 C13 C12 . . 120.1(8) ?
C13 C14 C19 . . 117.5(7) ?
C13 C14 C15 . . 122.7(7) ?
C19 C14 C15 . . 119.8(7) ?
O4 C15 C16 . . 110.2(8) ?
O4 C15 C23 . . 104.9(7) ?
C16 C15 C23 . . 108.3(8) ?
O4 C15 C14 . . 110.1(7) ?
C16 C15 C14 . . 111.4(7) ?
C23 C15 C14 . . 111.7(8) ?
C17 C16 O3 . . 59.9(6) ?
C17 C16 C15 . . 121.9(7) ?
O3 C16 C15 . . 117.5(7) ?
C16 C17 O3 . . 60.5(6) ?
C16 C17 C18 . . 119.8(7) ?
O3 C17 C18 . . 115.1(6) ?
O1 C18 O2 . . 112.3(6) ?
O1 C18 C17 . . 112.4(7) ?
O2 C18 C17 . . 102.4(6) ?
O1 C18 C19 . . 110.6(6) ?
O2 C18 C19 . . 108.5(6) ?
C17 C18 C19 . . 110.3(7) ?
N1 C19 C14 . . 121.8(7) ?
N1 C19 C18 . . 114.8(7) ?
C14 C19 C18 . . 123.4(7) ?
O1 Ir1 N1 . . 77.3(2) ?
O1 Ir1 C5 . . 104.0(3) ?
N1 Ir1 C5 . . 165.3(3) ?
O1 Ir1 C2 . . 118.2(3) ?
N1 Ir1 C2 . . 100.2(3) ?
C5 Ir1 C2 . . 66.1(3) ?
O1 Ir1 C1 . . 92.8(3) ?
N1 Ir1 C1 . . 126.5(3) ?
C5 Ir1 C1 . . 39.2(4) ?
C2 Ir1 C1 . . 39.6(3) ?
O1 Ir1 C4 . . 141.1(3) ?
N1 Ir1 C4 . . 141.6(3) ?
C5 Ir1 C4 . . 39.0(4) ?
C2 Ir1 C4 . . 65.3(3) ?
C1 Ir1 C4 . . 65.4(3) ?
O1 Ir1 C3 . . 156.9(3) ?
N1 Ir1 C3 . . 107.8(3) ?
C5 Ir1 C3 . . 65.4(3) ?
C2 Ir1 C3 . . 39.3(3) ?
C1 Ir1 C3 . . 65.8(3) ?
C4 Ir1 C3 . . 38.4(3) ?
O1 Ir1 Cl1 . . 87.90(17) ?
N1 Ir1 Cl1 . . 86.31(18) ?
C5 Ir1 Cl1 . . 108.4(3) ?
C2 Ir1 Cl1 . . 153.9(3) ?
C1 Ir1 Cl1 . . 146.6(3) ?
C4 Ir1 Cl1 . . 93.9(2) ?
C3 Ir1 Cl1 . . 114.6(2) ?
C11 N1 C19 . . 119.8(7) ?
C11 N1 Ir1 . . 125.2(5) ?
C19 N1 Ir1 . . 114.7(5) ?
C18 O1 Ir1 . . 115.9(5) ?
C17 O3 C16 . . 59.6(6) ?

loop_
_geom_bond_atom_site_label_1
_geom_bond_atom_site_label_2
_geom_bond_site_symmetry_2
_geom_bond_distance
_geom_bond_publ_flag
C1 C5 . 1.438(14) ?
C1 C2 . 1.454(13) ?
C1 C6 . 1.499(14) ?
C1 Ir1 . 2.149(8) ?
C2 C3 . 1.454(13) ?
C2 C7 . 1.512(13) ?
C2 Ir1 . 2.144(8) ?
C3 C4 . 1.430(12) ?
C3 C8 . 1.497(12) ?
C3 Ir1 . 2.177(8) ?
C4 C5 . 1.437(13) ?
C4 C9 . 1.498(13) ?
C4 Ir1 . 2.173(8) ?
C5 C10 . 1.502(13) ?
C5 Ir1 . 2.132(8) ?
C11 N1 . 1.340(10) ?
C11 C12 . 1.369(12) ?
C12 C13 . 1.387(13) ?
C13 C14 . 1.383(12) ?
C14 C19 . 1.395(11) ?
C14 C15 . 1.512(12) ?
C15 O4 . 1.433(10) ?
C15 C16 . 1.492(13) ?
C15 C23 . 1.497(13) ?
C16 C17 . 1.445(13) ?
C16 O3 . 1.457(11) ?
C17 O3 . 1.449(10) ?
C17 C18 . 1.500(11) ?
C18 O1 . 1.357(10) ?
C18 O2 . 1.444(9) ?
C18 C19 . 1.517(11) ?
C19 N1 . 1.344(10) ?
Cl1 Ir1 . 2.426(2) ?
Ir1 O1 . 2.074(5) ?
Ir1 N1 . 2.118(6) ?

loop_
_geom_hbond_atom_site_label_D
_geom_hbond_atom_site_label_H
_geom_hbond_atom_site_label_A
_geom_hbond_site_symmetry_A
_geom_hbond_distance_DH
_geom_hbond_distance_HA
_geom_hbond_distance_DA
_geom_hbond_angle_DHA
_geom_hbond_publ_flag
C23 H23A O2 . 0.97 2.66 3.424(11) 135.5 ?
C23 H23C O2 2_776 0.97 2.52 3.464(11) 163.6 ?
O2 H2O Cl1 . 0.83 2.37 3.112(6) 148.6 ?
O4 H4O O3 2_666 0.83 1.97 2.789(9) 169.2 ?

loop_
_geom_torsion_atom_site_label_1
_geom_torsion_atom_site_label_2
_geom_torsion_atom_site_label_3
_geom_torsion_atom_site_label_4
_geom_torsion_site_symmetry_1
_geom_torsion_site_symmetry_2
_geom_torsion_site_symmetry_3
_geom_torsion_site_symmetry_4
_geom_torsion
_geom_torsion_publ_flag
C5 C1 C2 C3 . . . . -2.2(9) ?
C6 C1 C2 C3 . . . . 179.7(8) ?
Ir1 C1 C2 C3 . . . . -62.2(5) ?
C5 C1 C2 C7 . . . . -178.7(8) ?
C6 C1 C2 C7 . . . . 3.2(14) ?
Ir1 C1 C2 C7 . . . . 121.3(9) ?
C5 C1 C2 Ir1 . . . . 60.0(6) ?
C6 C1 C2 Ir1 . . . . -118.1(9) ?
C1 C2 C3 C4 . . . . 1.1(9) ?
C7 C2 C3 C4 . . . . 177.7(8) ?
Ir1 C2 C3 C4 . . . . -60.3(6) ?
C1 C2 C3 C8 . . . . -173.6(8) ?
C7 C2 C3 C8 . . . . 3.0(14) ?
Ir1 C2 C3 C8 . . . . 125.0(9) ?
C1 C2 C3 Ir1 . . . . 61.5(5) ?
C7 C2 C3 Ir1 . . . . -122.0(8) ?
C2 C3 C4 C5 . . . . 0.4(9) ?
C8 C3 C4 C5 . . . . 175.2(8) ?
Ir1 C3 C4 C5 . . . . -58.9(6) ?
C2 C3 C4 C9 . . . . -179.4(8) ?
C8 C3 C4 C9 . . . . -4.5(14) ?
Ir1 C3 C4 C9 . . . . 121.3(9) ?
C2 C3 C4 Ir1 . . . . 59.3(5) ?
C8 C3 C4 Ir1 . . . . -125.8(9) ?
C3 C4 C5 C1 . . . . -1.8(9) ?
C9 C4 C5 C1 . . . . 178.0(8) ?
Ir1 C4 C5 C1 . . . . -62.0(6) ?
C3 C4 C5 C10 . . . . -176.7(9) ?
C9 C4 C5 C10 . . . . 3.1(14) ?
Ir1 C4 C5 C10 . . . . 123.1(9) ?
C3 C4 C5 Ir1 . . . . 60.2(6) ?
C9 C4 C5 Ir1 . . . . -120.0(9) ?
C2 C1 C5 C4 . . . . 2.5(9) ?
C6 C1 C5 C4 . . . . -179.4(9) ?
Ir1 C1 C5 C4 . . . . 62.7(6) ?
C2 C1 C5 C10 . . . . 177.5(8) ?
C6 C1 C5 C10 . . . . -4.4(14) ?
Ir1 C1 C5 C10 . . . . -122.4(9) ?
C2 C1 C5 Ir1 . . . . -60.2(5) ?
C6 C1 C5 Ir1 . . . . 117.9(9) ?
N1 C11 C12 C13 . . . . -0.4(14) ?
C11 C12 C13 C14 . . . . -1.1(13) ?
C12 C13 C14 C19 . . . . -0.1(12) ?
C12 C13 C14 C15 . . . . -179.6(8) ?
C13 C14 C15 O4 . . . . -30.7(12) ?
C19 C14 C15 O4 . . . . 149.7(8) ?
C13 C14 C15 C16 . . . . -153.2(8) ?
C19 C14 C15 C16 . . . . 27.2(11) ?
C13 C14 C15 C23 . . . . 85.5(10) ?
C19 C14 C15 C23 . . . . -94.1(10) ?
O4 C15 C16 C17 . . . . -152.0(8) ?
C23 C15 C16 C17 . . . . 93.8(10) ?
C14 C15 C16 C17 . . . . -29.5(11) ?
O4 C15 C16 O3 . . . . -82.0(9) ?
C23 C15 C16 O3 . . . . 163.7(7) ?
C14 C15 C16 O3 . . . . 40.5(10) ?
C15 C16 C17 O3 . . . . 105.5(9) ?
O3 C16 C17 C18 . . . . -103.7(8) ?
C15 C16 C17 C18 . . . . 1.7(12) ?
C16 C17 C18 O1 . . . . 151.1(7) ?
O3 C17 C18 O1 . . . . 82.1(9) ?
C16 C17 C18 O2 . . . . -88.2(8) ?
O3 C17 C18 O2 . . . . -157.2(7) ?
C16 C17 C18 C19 . . . . 27.1(10) ?
O3 C17 C18 C19 . . . . -41.9(10) ?
C13 C14 C19 N1 . . . . 2.7(12) ?
C15 C14 C19 N1 . . . . -177.7(7) ?
C13 C14 C19 C18 . . . . -177.2(7) ?
C15 C14 C19 C18 . . . . 2.4(12) ?
O1 C18 C19 N1 . . . . 25.2(9) ?
O2 C18 C19 N1 . . . . -98.4(8) ?
C17 C18 C19 N1 . . . . 150.2(7) ?
O1 C18 C19 C14 . . . . -154.9(7) ?
O2 C18 C19 C14 . . . . 81.5(9) ?
C17 C18 C19 C14 . . . . -29.9(10) ?
C12 C11 N1 C19 . . . . 3.0(12) ?
C12 C11 N1 Ir1 . . . . -170.6(7) ?
C14 C19 N1 C11 . . . . -4.2(11) ?
C18 C19 N1 C11 . . . . 175.7(7) ?
C14 C19 N1 Ir1 . . . . 170.0(6) ?
C18 C19 N1 Ir1 . . . . -10.0(8) ?
O2 C18 O1 Ir1 . . . . 92.7(6) ?
C17 C18 O1 Ir1 . . . . -152.5(5) ?
C19 C18 O1 Ir1 . . . . -28.7(8) ?
C18 C17 O3 C16 . . . . 111.5(9) ?
C15 C16 O3 C17 . . . . -112.8(8) ?
